data_2213538
loop_
_publ_author_name
'Clegg, William'
'Elsegood, Mark R. J.'
'Errington, R. John'
'Wingad, Richard L.'

_publ_section_title
;
 Bis(tetrabutylammonium) \m-oxalato-bis[dibromidodioxidotungstate(VI)]
;
_journal_coeditor_code SG2155
_journal_issue 5
_journal_name_full 'Acta Crystallographica Section E'
_journal_page_first m1269
_journal_page_last m1270
_journal_paper_doi 10.1107/S1600536807017102
_journal_volume 63
_journal_year 2007
_chemical_formula_iupac '(C16 H36 N)2 [W2 Br4 (C2 O4) O4]'
_chemical_formula_moiety '2(C16 H36 N +), C2 Br4 O8 W2 2-'
_chemical_formula_sum 'C34 H72 Br4 N2 O8 W2'
_chemical_formula_weight 1324.28
_chemical_name_systematic
;
Bis(tetrabutylammonium) \m-oxalato-bis[dibromidodioxidotungstate(VI)]
;
_space_group_IT_number 14
_symmetry_cell_setting monoclinic
_symmetry_space_group_name_Hall '-P 2yn'
_symmetry_space_group_name_H-M 'P 1 21/n 1'
_atom_sites_solution_hydrogens geom
_atom_sites_solution_primary direct
_atom_sites_solution_secondary difmap
_audit_creation_method SHELXL-97
_cell_angle_alpha 90.00
_cell_angle_beta 90.905(2)
_cell_angle_gamma 90.00
_cell_formula_units_Z 2
_cell_length_a 9.8891(9)
_cell_length_b 18.0806(15)
_cell_length_c 13.2945(11)
_cell_measurement_reflns_used 10570
_cell_measurement_temperature 160(2)
_cell_measurement_theta_max 26.3
_cell_measurement_theta_min 1.1
_cell_volume 2376.8(4)
_computing_cell_refinement 'local programs'
_computing_data_collection 'SMART (Bruker, 2001)'
_computing_data_reduction 'SAINT (Bruker, 2001)'
_computing_molecular_graphics SHELXTL
_computing_publication_material 'SHELXTL and local programs'
_computing_structure_refinement SHELXTL
_computing_structure_solution 'SHELXTL (Sheldrick, 2001)'
_diffrn_ambient_temperature 160(2)
_diffrn_detector_area_resol_mean 8.192
_diffrn_measured_fraction_theta_full 0.998
_diffrn_measured_fraction_theta_max 0.968
_diffrn_measurement_device_type 'Bruker SMART 1K CCD'
_diffrn_measurement_method 'thin-slice \w'
_diffrn_radiation_monochromator graphite
_diffrn_radiation_source 'sealed tube'
_diffrn_radiation_type MoK\a
_diffrn_radiation_wavelength 0.71073
_diffrn_reflns_av_R_equivalents 0.0395
_diffrn_reflns_av_sigmaI/netI 0.0305
_diffrn_reflns_limit_h_max 12
_diffrn_reflns_limit_h_min -6
_diffrn_reflns_limit_k_max 20
_diffrn_reflns_limit_k_min -21
_diffrn_reflns_limit_l_max 16
_diffrn_reflns_limit_l_min -15
_diffrn_reflns_number 12764
_diffrn_reflns_theta_full 25.00
_diffrn_reflns_theta_max 26.33
_diffrn_reflns_theta_min 1.90
_diffrn_standards_number 0
_exptl_absorpt_coefficient_mu 8.241
_exptl_absorpt_correction_T_max 0.270
_exptl_absorpt_correction_T_min 0.075
_exptl_absorpt_correction_type multi-scan
_exptl_absorpt_process_details '(XPREP in SHELXTL; Sheldrick, 2001)'
_exptl_crystal_colour colourless
_exptl_crystal_density_diffrn 1.850
_exptl_crystal_density_method 'not measured'
_exptl_crystal_description block
_exptl_crystal_F_000 1284
_exptl_crystal_size_max 0.32
_exptl_crystal_size_mid 0.32
_exptl_crystal_size_min 0.16
_refine_diff_density_max 1.213
_refine_diff_density_min -1.181
_refine_ls_extinction_coef 0.00108(9)
_refine_ls_extinction_expression Fc^*^=kFc[1+0.001xFc^2^\l^3^/sin(2\q)]^-1/4^
_refine_ls_extinction_method SHELXTL
_refine_ls_goodness_of_fit_ref 1.173
_refine_ls_hydrogen_treatment constr
_refine_ls_matrix_type full
_refine_ls_number_parameters 231
_refine_ls_number_reflns 4689
_refine_ls_number_restraints 0
_refine_ls_restrained_S_all 1.173
_refine_ls_R_factor_all 0.0282
_refine_ls_R_factor_gt 0.0256
_refine_ls_shift/su_max 0.001
_refine_ls_shift/su_mean 0.000
_refine_ls_structure_factor_coef Fsqd
_refine_ls_weighting_details 'w=1/[\s^2^(Fo^2^)+(0.0214P)^2^+4.8146P] where P=(Fo^2^+2Fc^2^)/3'
_refine_ls_weighting_scheme calc
_refine_ls_wR_factor_gt 0.0610
_refine_ls_wR_factor_ref 0.0627
_reflns_number_gt 4435
_reflns_number_total 4689
_reflns_threshold_expression I>2\s(I)
_cod_data_source_file sg2155.cif
_cod_data_source_block I
_cod_original_sg_symbol_H-M 'P 21/n'
_cod_database_code 2213538
_cod_database_fobs_code 2213538

loop_
_symmetry_equiv_pos_as_xyz
'x, y, z'
'-x+1/2, y+1/2, -z+1/2'
'-x, -y, -z'
'x-1/2, -y-1/2, z-1/2'

loop_
_atom_site_type_symbol
_atom_site_label
_atom_site_fract_x
_atom_site_fract_y
_atom_site_fract_z
_atom_site_U_iso_or_equiv
_atom_site_adp_type
_atom_site_calc_flag
_atom_site_refinement_flags
_atom_site_occupancy
W W1 0.399964(14) 0.076456(8) 0.677516(11) 0.02061(7) Uani d . 1
Br Br1 0.55009(4) 0.17320(2) 0.59921(3) 0.03541(11) Uani d . 1
Br Br2 0.27883(4) -0.04418(2) 0.70104(3) 0.03561(11) Uani d . 1
O O1 0.2597(3) 0.13192(16) 0.6808(2) 0.0327(6) Uani d . 1
O O2 0.4712(3) 0.08290(15) 0.7952(2) 0.0318(6) Uani d . 1
O O3 0.5636(2) 0.00313(15) 0.62216(19) 0.0231(5) Uani d . 1
C C1 0.5609(3) -0.01447(19) 0.5314(3) 0.0198(7) Uani d . 1
O O4 0.6449(2) -0.05281(15) 0.4857(2) 0.0230(5) Uani d . 1
N N1 0.4453(3) -0.28446(16) 1.0635(2) 0.0205(6) Uani d . 1
C C2 0.4015(4) -0.2921(2) 1.1720(3) 0.0241(8) Uani d . 1
H H2A 0.3854 -0.2419 1.1991 0.029 Uiso calc R 1
H H2B 0.4775 -0.3139 1.2113 0.029 Uiso calc R 1
C C3 0.2756(4) -0.3387(2) 1.1903(3) 0.0280(8) Uani d . 1
H H3A 0.1961 -0.3155 1.1569 0.034 Uiso calc R 1
H H3B 0.2876 -0.3887 1.1614 0.034 Uiso calc R 1
C C4 0.2522(5) -0.3446(3) 1.3031(3) 0.0360(10) Uani d . 1
H H4A 0.3345 -0.3651 1.3360 0.043 Uiso calc R 1
H H4B 0.2376 -0.2944 1.3306 0.043 Uiso calc R 1
C C5 0.1322(5) -0.3929(3) 1.3291(4) 0.0401(11) Uani d . 1
H H5A 0.1266 -0.3977 1.4024 0.060 Uiso calc R 1
H H5B 0.1435 -0.4420 1.2992 0.060 Uiso calc R 1
H H5C 0.0489 -0.3703 1.3027 0.060 Uiso calc R 1
C C6 0.5677(4) -0.2341(2) 1.0609(3) 0.0228(7) Uani d . 1
H H6A 0.5426 -0.1860 1.0909 0.027 Uiso calc R 1
H H6B 0.5902 -0.2249 0.9897 0.027 Uiso calc R 1
C C7 0.6938(4) -0.2622(2) 1.1149(3) 0.0280(8) Uani d . 1
H H7A 0.7189 -0.3112 1.0874 0.034 Uiso calc R 1
H H7B 0.6753 -0.2683 1.1874 0.034 Uiso calc R 1
C C8 0.8105(4) -0.2084(2) 1.1017(3) 0.0295(9) Uani d . 1
H H8A 0.7850 -0.1593 1.1285 0.035 Uiso calc R 1
H H8B 0.8294 -0.2027 1.0292 0.035 Uiso calc R 1
C C9 0.9377(4) -0.2362(3) 1.1569(4) 0.0403(11) Uani d . 1
H H9A 1.0105 -0.1999 1.1500 0.060 Uiso calc R 1
H H9B 0.9659 -0.2835 1.1277 0.060 Uiso calc R 1
H H9C 0.9182 -0.2432 1.2283 0.060 Uiso calc R 1
C C10 0.4780(4) -0.3609(2) 1.0221(3) 0.0210(7) Uani d . 1
H H10A 0.5382 -0.3865 1.0711 0.025 Uiso calc R 1
H H10B 0.3929 -0.3897 1.0172 0.025 Uiso calc R 1
C C11 0.5448(4) -0.3620(2) 0.9200(3) 0.0237(8) Uani d . 1
H H11A 0.6330 -0.3362 0.9244 0.028 Uiso calc R 1
H H11B 0.4870 -0.3357 0.8702 0.028 Uiso calc R 1
C C12 0.5662(4) -0.4413(2) 0.8860(3) 0.0284(8) Uani d . 1
H H12A 0.6358 -0.4648 0.9298 0.034 Uiso calc R 1
H H12B 0.4808 -0.4693 0.8937 0.034 Uiso calc R 1
C C13 0.6102(5) -0.4459(3) 0.7777(3) 0.0423(11) Uani d . 1
H H13A 0.6241 -0.4978 0.7593 0.063 Uiso calc R 1
H H13B 0.6950 -0.4186 0.7698 0.063 Uiso calc R 1
H H13C 0.5401 -0.4244 0.7338 0.063 Uiso calc R 1
C C14 0.3329(4) -0.2505(2) 0.9990(3) 0.0244(8) Uani d . 1
H H14A 0.3643 -0.2483 0.9287 0.029 Uiso calc R 1
H H14B 0.2541 -0.2842 1.0001 0.029 Uiso calc R 1
C C15 0.2849(4) -0.1738(2) 1.0283(3) 0.0309(9) Uani d . 1
H H15A 0.3628 -0.1395 1.0314 0.037 Uiso calc R 1
H H15B 0.2440 -0.1756 1.0957 0.037 Uiso calc R 1
C C16 0.1813(5) -0.1461(3) 0.9517(4) 0.0398(10) Uani d . 1
H H16A 0.2224 -0.1461 0.8842 0.048 Uiso calc R 1
H H16B 0.1035 -0.1806 0.9497 0.048 Uiso calc R 1
C C17 0.1309(7) -0.0691(3) 0.9751(5) 0.0624(17) Uani d . 1
H H17A 0.0589 -0.0556 0.9270 0.094 Uiso calc R 1
H H17B 0.2057 -0.0338 0.9699 0.094 Uiso calc R 1
H H17C 0.0955 -0.0679 1.0435 0.094 Uiso calc R 1

loop_
_atom_site_aniso_label
_atom_site_aniso_U_11
_atom_site_aniso_U_22
_atom_site_aniso_U_33
_atom_site_aniso_U_12
_atom_site_aniso_U_13
_atom_site_aniso_U_23
W1 0.02427(9) 0.02173(10) 0.01584(10) 0.00202(5) 0.00063(6) -0.00254(5)
Br1 0.0420(2) 0.0298(2) 0.0345(2) -0.01094(17) 0.00287(18) 0.00072(17)
Br2 0.0350(2) 0.0313(2) 0.0406(3) -0.00694(17) 0.00136(18) 0.00578(18)
O1 0.0365(15) 0.0335(16) 0.0281(15) 0.0096(12) 0.0037(12) 0.0016(12)
O2 0.0409(16) 0.0325(16) 0.0220(15) 0.0020(12) -0.0030(12) -0.0043(12)
O3 0.0253(12) 0.0286(14) 0.0153(12) 0.0038(11) -0.0035(10) -0.0046(11)
C1 0.0212(17) 0.0165(17) 0.0216(18) 0.0010(13) -0.0001(14) 0.0006(14)
O4 0.0222(12) 0.0266(13) 0.0202(13) 0.0035(10) -0.0025(10) -0.0046(11)
N1 0.0219(14) 0.0201(15) 0.0195(16) 0.0007(12) -0.0016(12) 0.0000(12)
C2 0.0292(19) 0.028(2) 0.0154(18) -0.0009(15) -0.0006(15) -0.0042(15)
C3 0.0250(18) 0.032(2) 0.027(2) -0.0030(16) 0.0024(15) -0.0038(17)
C4 0.044(2) 0.039(2) 0.025(2) -0.011(2) 0.0087(18) -0.0084(18)
C5 0.041(2) 0.045(3) 0.034(2) -0.012(2) 0.0104(19) -0.010(2)
C6 0.0255(18) 0.0204(18) 0.0225(19) -0.0018(14) 0.0004(14) -0.0016(15)
C7 0.0252(18) 0.030(2) 0.028(2) -0.0022(16) -0.0013(15) 0.0003(17)
C8 0.0261(19) 0.031(2) 0.031(2) -0.0045(16) 0.0057(16) -0.0080(17)
C9 0.029(2) 0.047(3) 0.045(3) -0.0041(19) -0.0029(19) -0.011(2)
C10 0.0217(16) 0.0192(17) 0.0221(18) 0.0000(14) -0.0018(14) -0.0021(15)
C11 0.0247(18) 0.0226(19) 0.0238(19) 0.0029(14) 0.0015(14) -0.0009(15)
C12 0.032(2) 0.025(2) 0.028(2) 0.0064(16) 0.0005(16) -0.0042(17)
C13 0.059(3) 0.039(3) 0.029(2) 0.018(2) 0.005(2) -0.006(2)
C14 0.0277(18) 0.0248(19) 0.0205(19) 0.0055(15) -0.0038(15) 0.0003(15)
C15 0.031(2) 0.030(2) 0.032(2) 0.0080(17) -0.0033(17) -0.0020(18)
C16 0.044(2) 0.039(2) 0.037(3) 0.015(2) 0.000(2) 0.003(2)
C17 0.077(4) 0.053(3) 0.057(4) 0.042(3) 0.004(3) 0.006(3)

loop_
_atom_type_symbol
_atom_type_description
_atom_type_scat_dispersion_real
_atom_type_scat_dispersion_imag
_atom_type_scat_source
C C 0.0033 0.0016 'International Tables Vol C Tables 4.2.6.8 and 6.1.1.4'
H H 0.0000 0.0000 'International Tables Vol C Tables 4.2.6.8 and 6.1.1.4'
N N 0.0061 0.0033 'International Tables Vol C Tables 4.2.6.8 and 6.1.1.4'
O O 0.0106 0.0060 'International Tables Vol C Tables 4.2.6.8 and 6.1.1.4'
W W -0.8490 6.8722 'International Tables Vol C Tables 4.2.6.8 and 6.1.1.4'
Br Br -0.2901 2.4595 'International Tables Vol C Tables 4.2.6.8 and 6.1.1.4'

loop_
_geom_angle_atom_site_label_1
_geom_angle_atom_site_label_2
_geom_angle_atom_site_label_3
_geom_angle_site_symmetry_1
_geom_angle_site_symmetry_3
_geom_angle
_geom_angle_publ_flag
Br1 W1 Br2 . . 159.484(16) yes
Br1 W1 O1 . . 94.96(10) yes
Br1 W1 O2 . . 95.35(10) yes
Br1 W1 O3 . . 80.87(7) yes
Br1 W1 O4 . 3_656 80.94(7) yes
Br2 W1 O1 . . 96.74(10) yes
Br2 W1 O2 . . 97.81(10) yes
Br2 W1 O3 . . 82.80(7) yes
Br2 W1 O4 . 3_656 82.40(7) yes
O1 W1 O2 . . 105.00(14) yes
O1 W1 O3 . . 161.90(12) yes
O1 W1 O4 . 3_656 89.35(12) yes
O2 W1 O3 . . 92.96(12) yes
O2 W1 O4 . 3_656 165.48(12) yes
O3 W1 O4 . 3_656 72.62(9) yes
W1 O3 C1 . . 117.8(2) ?
W1 O4 C1 3_656 . 116.9(2) ?
O3 C1 C1 . 3_656 116.1(4) ?
O3 C1 O4 . . 127.5(3) ?
C1 C1 O4 3_656 . 116.4(4) ?
C2 N1 C6 . . 108.4(3) ?
C2 N1 C10 . . 109.0(3) ?
C2 N1 C14 . . 110.8(3) ?
C6 N1 C10 . . 111.3(3) ?
C6 N1 C14 . . 108.7(3) ?
C10 N1 C14 . . 108.7(3) ?
N1 C2 H2A . . 108.2 ?
N1 C2 H2B . . 108.2 ?
N1 C2 C3 . . 116.5(3) ?
H2A C2 H2B . . 107.3 ?
H2A C2 C3 . . 108.2 ?
H2B C2 C3 . . 108.2 ?
C2 C3 H3A . . 109.8 ?
C2 C3 H3B . . 109.8 ?
C2 C3 C4 . . 109.4(3) ?
H3A C3 H3B . . 108.2 ?
H3A C3 C4 . . 109.8 ?
H3B C3 C4 . . 109.8 ?
C3 C4 H4A . . 108.9 ?
C3 C4 H4B . . 108.9 ?
C3 C4 C5 . . 113.3(4) ?
H4A C4 H4B . . 107.7 ?
H4A C4 C5 . . 108.9 ?
H4B C4 C5 . . 108.9 ?
C4 C5 H5A . . 109.5 ?
C4 C5 H5B . . 109.5 ?
C4 C5 H5C . . 109.5 ?
H5A C5 H5B . . 109.5 ?
H5A C5 H5C . . 109.5 ?
H5B C5 H5C . . 109.5 ?
N1 C6 H6A . . 108.3 ?
N1 C6 H6B . . 108.3 ?
N1 C6 C7 . . 116.0(3) ?
H6A C6 H6B . . 107.4 ?
H6A C6 C7 . . 108.3 ?
H6B C6 C7 . . 108.3 ?
C6 C7 H7A . . 109.6 ?
C6 C7 H7B . . 109.6 ?
C6 C7 C8 . . 110.5(3) ?
H7A C7 H7B . . 108.1 ?
H7A C7 C8 . . 109.6 ?
H7B C7 C8 . . 109.6 ?
C7 C8 H8A . . 109.5 ?
C7 C8 H8B . . 109.5 ?
C7 C8 C9 . . 110.7(4) ?
H8A C8 H8B . . 108.1 ?
H8A C8 C9 . . 109.5 ?
H8B C8 C9 . . 109.5 ?
C8 C9 H9A . . 109.5 ?
C8 C9 H9B . . 109.5 ?
C8 C9 H9C . . 109.5 ?
H9A C9 H9B . . 109.5 ?
H9A C9 H9C . . 109.5 ?
H9B C9 H9C . . 109.5 ?
N1 C10 H10A . . 108.4 ?
N1 C10 H10B . . 108.4 ?
N1 C10 C11 . . 115.6(3) ?
H10A C10 H10B . . 107.4 ?
H10A C10 C11 . . 108.4 ?
H10B C10 C11 . . 108.4 ?
C10 C11 H11A . . 109.7 ?
C10 C11 H11B . . 109.7 ?
C10 C11 C12 . . 110.0(3) ?
H11A C11 H11B . . 108.2 ?
H11A C11 C12 . . 109.7 ?
H11B C11 C12 . . 109.7 ?
C11 C12 H12A . . 109.2 ?
C11 C12 H12B . . 109.2 ?
C11 C12 C13 . . 112.2(3) ?
H12A C12 H12B . . 107.9 ?
H12A C12 C13 . . 109.2 ?
H12B C12 C13 . . 109.2 ?
C12 C13 H13A . . 109.5 ?
C12 C13 H13B . . 109.5 ?
C12 C13 H13C . . 109.5 ?
H13A C13 H13B . . 109.5 ?
H13A C13 H13C . . 109.5 ?
H13B C13 H13C . . 109.5 ?
N1 C14 H14A . . 108.1 ?
N1 C14 H14B . . 108.1 ?
N1 C14 C15 . . 116.9(3) ?
H14A C14 H14B . . 107.3 ?
H14A C14 C15 . . 108.1 ?
H14B C14 C15 . . 108.1 ?
C14 C15 H15A . . 109.7 ?
C14 C15 H15B . . 109.7 ?
C14 C15 C16 . . 109.8(4) ?
H15A C15 H15B . . 108.2 ?
H15A C15 C16 . . 109.7 ?
H15B C15 C16 . . 109.7 ?
C15 C16 H16A . . 109.0 ?
C15 C16 H16B . . 109.0 ?
C15 C16 C17 . . 112.7(4) ?
H16A C16 H16B . . 107.8 ?
H16A C16 C17 . . 109.0 ?
H16B C16 C17 . . 109.0 ?
C16 C17 H17A . . 109.5 ?
C16 C17 H17B . . 109.5 ?
C16 C17 H17C . . 109.5 ?
H17A C17 H17B . . 109.5 ?
H17A C17 H17C . . 109.5 ?
H17B C17 H17C . . 109.5 ?

loop_
_geom_bond_atom_site_label_1
_geom_bond_atom_site_label_2
_geom_bond_site_symmetry_2
_geom_bond_distance
_geom_bond_publ_flag
W1 Br1 . 2.5291(4) yes
W1 Br2 . 2.5103(5) yes
W1 O1 . 1.712(3) yes
W1 O2 . 1.710(3) yes
W1 O3 . 2.226(2) yes
W1 O4 3_656 2.249(3) yes
C1 O3 . 1.247(4) yes
C1 O4 . 1.247(4) yes
C1 C1 3_656 1.547(7) yes
O4 W1 3_656 2.249(3) ?
N1 C2 . 1.520(4) ?
N1 C6 . 1.516(4) ?
N1 C10 . 1.524(5) ?
N1 C14 . 1.523(5) ?
C2 H2A . 0.990 ?
C2 H2B . 0.990 ?
C2 C3 . 1.526(5) ?
C3 H3A . 0.990 ?
C3 H3B . 0.990 ?
C3 C4 . 1.525(6) ?
C4 H4A . 0.990 ?
C4 H4B . 0.990 ?
C4 C5 . 1.519(6) ?
C5 H5A . 0.980 ?
C5 H5B . 0.980 ?
C5 H5C . 0.980 ?
C6 H6A . 0.990 ?
C6 H6B . 0.990 ?
C6 C7 . 1.517(5) ?
C7 H7A . 0.990 ?
C7 H7B . 0.990 ?
C7 C8 . 1.522(5) ?
C8 H8A . 0.990 ?
C8 H8B . 0.990 ?
C8 C9 . 1.532(6) ?
C9 H9A . 0.980 ?
C9 H9B . 0.980 ?
C9 H9C . 0.980 ?
C10 H10A . 0.990 ?
C10 H10B . 0.990 ?
C10 C11 . 1.519(5) ?
C11 H11A . 0.990 ?
C11 H11B . 0.990 ?
C11 C12 . 1.519(5) ?
C12 H12A . 0.990 ?
C12 H12B . 0.990 ?
C12 C13 . 1.514(6) ?
C13 H13A . 0.980 ?
C13 H13B . 0.980 ?
C13 H13C . 0.980 ?
C14 H14A . 0.990 ?
C14 H14B . 0.990 ?
C14 C15 . 1.517(5) ?
C15 H15A . 0.990 ?
C15 H15B . 0.990 ?
C15 C16 . 1.518(6) ?
C16 H16A . 0.990 ?
C16 H16B . 0.990 ?
C16 C17 . 1.514(7) ?
C17 H17A . 0.980 ?
C17 H17B . 0.980 ?
C17 H17C . 0.980 ?

loop_
_geom_torsion_atom_site_label_1
_geom_torsion_atom_site_label_2
_geom_torsion_atom_site_label_3
_geom_torsion_atom_site_label_4
_geom_torsion_site_symmetry_1
_geom_torsion_site_symmetry_4
_geom_torsion
Br1 W1 O3 C1 . . -80.5(3)
Br2 W1 O3 C1 . . 87.0(3)
O1 W1 O3 C1 . . -2.6(5)
O2 W1 O3 C1 . . -175.5(3)
O4 W1 O3 C1 3_656 . 2.8(2)
W1 O3 C1 C1 . 3_656 -2.6(5)
W1 O3 C1 O4 . . 177.6(3)
O3 C1 O4 W1 . 3_656 177.5(3)
C1 C1 O4 W1 3_656 3_656 -2.3(5)
C6 N1 C2 C3 . . 177.7(3)
C10 N1 C2 C3 . . -61.0(4)
C14 N1 C2 C3 . . 58.5(4)
N1 C2 C3 C4 . . 176.3(3)
C2 C3 C4 C5 . . -177.5(4)
C2 N1 C6 C7 . . 64.0(4)
C10 N1 C6 C7 . . -55.8(4)
C14 N1 C6 C7 . . -175.5(3)
N1 C6 C7 C8 . . 177.0(3)
C6 C7 C8 C9 . . 179.5(3)
C2 N1 C10 C11 . . -170.6(3)
C6 N1 C10 C11 . . -51.1(4)
C14 N1 C10 C11 . . 68.6(4)
N1 C10 C11 C12 . . -177.6(3)
C10 C11 C12 C13 . . 170.3(4)
C2 N1 C14 C15 . . 60.0(4)
C6 N1 C14 C15 . . -59.0(4)
C10 N1 C14 C15 . . 179.7(3)
N1 C14 C15 C16 . . 175.5(3)
C14 C15 C16 C17 . . -178.8(4)
